data_4330456
loop_
_publ_author_name
'Shifeng Jin'
'Xiaolong Chen'
'Jiangang Guo'
'Ming Lei'
'Jingjing Lin'
'Jianguo Xi'
'Wenjun Wang'
'Wanyan Wang'

_publ_section_title
;
 Sr2Mn3Sb2O2 Type Oxyselenides: Structures, Magnetism, and Electronic
 Properties of Sr2AO2M2Se2 (A = Co, Mn; M = Cu, Ag)
;
_journal_name_full 'Inorganic Chemistry'
_journal_page_first 10185
_journal_page_last 10192
_journal_paper_doi 10.1021/ic301022g
_journal_volume 51
_journal_year 2012
_chemical_formula_sum 'Ag3.93 Co2 O4 Se4 Sr4'
_chemical_formula_weight 1271.89
_chemical_name_systematic ' ?'
_space_group_IT_number 139
_symmetry_cell_setting tetragonal
_symmetry_space_group_name_Hall '-I 4 2'
_symmetry_space_group_name_H-M 'I 4/m m m'
_cell_angle_alpha 90.00000
_cell_angle_beta 90.00000
_cell_angle_gamma 90.00000
_cell_formula_units_Z 1
_cell_length_a 4.09800(3)
_cell_length_b 4.09800(3)
_cell_length_c 19.4316(2)
_cell_measurement_temperature 298(2)
_cell_volume 326.327(5)
_computing_structure_refinement FULLPROF
_diffrn_ambient_temperature 298(2)
_diffrn_radiation_type 'Cu K\a'
_diffrn_radiation_wavelength 1.54180
_pd_char_colour black
_pd_instr_location ' ?'
_pd_meas_2theta_range_inc 0.017000
_pd_meas_2theta_range_max 124.99100
_pd_meas_2theta_range_min 5.00400
_pd_meas_number_of_points 7059
_pd_proc_2theta_range_inc 0.017000
_pd_proc_2theta_range_max 124.9765
_pd_proc_2theta_range_min 4.9895
_pd_proc_ls_pref_orient_corr ' ?'
_pd_proc_ls_prof_R_factor 3.3549
_pd_proc_ls_prof_wR_expected 2.6222
_pd_proc_ls_prof_wR_factor 4.6643
_pd_proc_wavelength 1.54180
_pd_spec_mounting ' ?'
_refine_ls_number_parameters 18
_refine_ls_number_reflns 223
_refine_ls_number_restraints 0
_refine_ls_R_I_factor 13.6031
_refine_ls_shift/su_max 0
_refine_ls_shift/su_mean 0
_cod_data_source_file ic301022g_si_002_3.cif
_cod_data_source_block Sr2CoO2Ag2Se2:
_cod_database_code 4330456
_pd_proc_ls_prof_cr_factor 26.9985
_pd_proc_ls_prof_cwr_factor 19.7010
_pd_proc_ls_prof_cwr_expected 11.0754
_pd_proc_ls_prof_chi2 3.1641
_pd_proc_ls_prof_echi2 3.6446

loop_
_symmetry_equiv_pos_as_xyz
x,y,z
-y,x,z
-x,-y,z
y,-x,z
-x,y,z
y,x,z
x,-y,z
-y,-x,z
-x,-y,-z
y,-x,-z
x,y,-z
-y,x,-z
x,-y,-z
-y,-x,-z
-x,y,-z
y,x,-z
x+1/2,y+1/2,z+1/2
-y+1/2,x+1/2,z+1/2
-x+1/2,-y+1/2,z+1/2
y+1/2,-x+1/2,z+1/2
-x+1/2,y+1/2,z+1/2
y+1/2,x+1/2,z+1/2
x+1/2,-y+1/2,z+1/2
-y+1/2,-x+1/2,z+1/2
-x+1/2,-y+1/2,-z+1/2
y+1/2,-x+1/2,-z+1/2
x+1/2,y+1/2,-z+1/2
-y+1/2,x+1/2,-z+1/2
x+1/2,-y+1/2,-z+1/2
-y+1/2,-x+1/2,-z+1/2
-x+1/2,y+1/2,-z+1/2
y+1/2,x+1/2,-z+1/2

loop_
_atom_site_label
_atom_site_fract_x
_atom_site_fract_y
_atom_site_fract_z
_atom_site_U_iso_or_equiv
_atom_site_occupancy
_atom_site_adp_type
_atom_site_type_symbol
Sr1 0.00000 0.00000 0.41655(10) 0.0185(8) 1.00000 Uiso Sr
Co1 0.00000 0.00000 0.00000 0.0164(17) 1.00000 Uiso Co
O1 0.00000 0.50000 0.00000 0.01333(1) 1.00000 Uiso O
Ag1 0.00000 0.50000 0.25000 0.0278(7) 0.982(3) Uiso Ag
Se1 0.00000 0.00000 0.15453(11) 0.0218(10) 1.00000 Uiso Se

loop_
_atom_type_symbol
_atom_type_scat_Cromer_Mann_a1
_atom_type_scat_Cromer_Mann_b1
_atom_type_scat_Cromer_Mann_a2
_atom_type_scat_Cromer_Mann_b2
_atom_type_scat_Cromer_Mann_a3
_atom_type_scat_Cromer_Mann_b3
_atom_type_scat_Cromer_Mann_a4
_atom_type_scat_Cromer_Mann_b4
_atom_type_scat_Cromer_Mann_c
_atom_type_scat_dispersion_real
_atom_type_scat_dispersion_imag
_atom_type_scat_source
sr 17.56630 1.55640 9.81840 14.09880 5.42200 0.16640 2.66940 132.37601 2.50640 -0.46500 1.82000 International_Tables_for_Crystallography_Vol.C(1991)_Tables_6.1.1.4_and_6.1.1.5
co 12.28410 4.27910 7.34090 0.27840 4.00340 13.53590 2.34880 71.16920 1.01180 -2.46400 3.60800 International_Tables_for_Crystallography_Vol.C(1991)_Tables_6.1.1.4_and_6.1.1.5
o 3.04850 13.27710 2.28680 5.70110 1.54630 0.32390 0.86700 32.90890 0.25080 0.04700 0.03200 International_Tables_for_Crystallography_Vol.C(1991)_Tables_6.1.1.4_and_6.1.1.5
ag 19.28080 0.64460 16.68850 7.47260 4.80450 24.66050 1.04630 99.81560 5.17900 -0.06000 4.28200 International_Tables_for_Crystallography_Vol.C(1991)_Tables_6.1.1.4_and_6.1.1.5
se 17.00060 2.40980 5.81960 0.27260 3.97310 15.23720 4.35430 43.81630 2.84090 -0.87900 1.13900 International_Tables_for_Crystallography_Vol.C(1991)_Tables_6.1.1.4_and_6.1.1.5
